data_1540216
loop_
_publ_author_name
'Kawano, S.'
'Ueda, I.'

_publ_section_title
;
 The fundamental structure and the superstructure of Cd In2 Se4
;
_journal_name_full
;
Memoirs of the faculty of science, Kyushu Unuesity, Series B: Physics
;
_journal_page_first 127
_journal_page_last 134
_journal_volume 3
_journal_year 1967
_chemical_formula_sum 'Cd8 In14 Se27'
_space_group_IT_number 19
_symmetry_space_group_name_Hall 'P 2ac 2ab'
_symmetry_space_group_name_H-M 'P 21 21 21'
_cell_angle_alpha 90
_cell_angle_beta 90
_cell_angle_gamma 90
_cell_formula_units_Z 4
_cell_length_a 17.44
_cell_length_b 17.44
_cell_length_c 17.44
_cell_volume 5304.439
_citation_journal_id_ASTM MFKBAI
_cod_data_source_file Kawano_MFKBAI_1967_514.cif
_cod_data_source_block Cd8In14Se27
_cod_database_code 1540216

loop_
_symmetry_equiv_pos_as_xyz
x,y,z
-x+1/2,-y,z+1/2
x+1/2,-y+1/2,-z
-x,y+1/2,-z+1/2

loop_
_atom_site_label
_atom_site_type_symbol
_atom_site_fract_x
_atom_site_fract_y
_atom_site_fract_z
_atom_site_occupancy
_atom_site_U_iso_or_equiv
In6 In 0.5 0.5 0.3333 1 0.0
Se6 Se 0.4293 0.2622 0.2419 1 0.0
Se9 Se 0.5708 0.4038 0.2419 1 0.0
Cd2 Cd 0 0.1667 0.1667 1 0.0
In7 In 0.3333 0.3333 0 1 0.0
Se19 Se 0.4323 0.4014 0.4253 1 0.0
Se21 Se 0.7638 0.0694 0.0911 1 0.0
Se27 Se 0.7637 0.4024 0.091 1 0.0
Se16 Se 0.5883 0.2451 0.4253 1 0.0
Se12 Se 0.4304 0.0694 0.0911 1 0.0
Se14 Se 0.7461 0.0881 0.4253 1 0.0
Cd7 Cd 0.1667 0 0.5 1 0.0
Se26 Se 0.4304 0.4024 0.091 1 0.0
Se5 Se 0.096 0.2622 0.2419 1 0.0
In3 In 0.8333 0.1667 0.3333 1 0.0
Se2 Se 0.2374 0.0708 0.2419 1 0.0
Se7 Se 0.7627 0.2622 0.2419 1 0.0
Cd6 Cd 0.5 0 0.5 1 0.0
Se3 Se 0.5708 0.0708 0.2419 1 0.0
Se17 Se 0.9211 0.2451 0.4253 1 0.0
In5 In 0.1667 0.5 0.3333 1 0.0
In8 In 0 0.3333 0 1 0.0
In9 In 0.3333 0 0 1 0.0
In10 In 0 0 0.3333 1 0.0
Cd4 Cd 0.6667 0.1667 0.1667 1 0.0
Se13 Se 0.4118 0.0882 0.4253 1 0.0
Se15 Se 0.2539 0.2452 0.4253 1 0.0
Cd3 Cd 0.3333 0.1667 0.1667 1 0.0
Se4 Se 0.9041 0.0708 0.2419 1 0.0
In11 In 0 0.3333 0.3333 1 0.0
In13 In 0.3333 0.3333 0.3333 1 0.0
Se1 Se 0.0971 0.0694 0.0911 1 0.0
Se23 Se 0.5696 0.2637 0.0911 1 0.0
Se18 Se 0.099 0.4014 0.4253 1 0.0
Se20 Se 0.7657 0.4014 0.4253 1 0.0
In12 In 0.3333 0 0.3333 1 0.0
Cd5 Cd 0.3333 0.5 0.1667 1 0.0
In2 In 0.1667 0.1667 0.3333 1 0.0
Se22 Se 0.2362 0.2637 0.0911 1 0.0
Se24 Se 0.9029 0.2637 0.0911 1 0.0
Se8 Se 0.2374 0.4039 0.2419 1 0.0
Se10 Se 0.9041 0.4039 0.2419 1 0.0
Cd8 Cd 0 0 0 1 0.0
In14 In 0.3333 0.6667 0.3333 1 0.0
Se25 Se 0.097 0.4024 0.091 1 0.0
Se11 Se 0.0789 0.0882 0.4253 1 0.0
Cd1 Cd 0 0.5 0.1667 1 0.0
In1 In 0.1667 0.1667 0 1 0.0
In4 In 0.5 0.1667 0.3333 1 0.0
